data_7248187
loop_
_publ_author_name
'Rashid, Showkat'
'Husain, Ahmad'
'Bhat, Bilal A.'
'Mehta, Goverdhan'

_publ_section_title
;
 Incisive analysis of hydrogen-bonded supramolecular architectures in
 designer polycyclitols: observation of some interesting self-assembly
 patterns
;
_journal_issue 14
_journal_name_full CrystEngComm
_journal_page_first 1952
_journal_page_last 1961
_journal_paper_doi 10.1039/D4CE00010B
_journal_volume 26
_journal_year 2024
_chemical_formula_moiety 'C11 H10 O6'
_chemical_formula_sum 'C11 H10 O6'
_chemical_formula_weight 238.19
_space_group_crystal_system monoclinic
_space_group_IT_number 14
_space_group_name_Hall '-P 2yn'
_space_group_name_H-M_alt 'P 1 21/n 1'
_atom_sites_solution_hydrogens geom
_audit_block_doi 10.5517/ccdc.csd.cc21923k
_audit_creation_method SHELXL-2014/7
_audit_update_record
;
2018-12-17 deposited with the CCDC.	2024-02-20 downloaded from the CCDC.
;
_cell_angle_alpha 90
_cell_angle_beta 102.714(4)
_cell_angle_gamma 90
_cell_formula_units_Z 4
_cell_length_a 11.1420(14)
_cell_length_b 6.8138(8)
_cell_length_c 13.6024(17)
_cell_measurement_reflns_used 7547
_cell_measurement_temperature 297(2)
_cell_measurement_theta_max 26.56
_cell_measurement_theta_min 2.67
_cell_volume 1007.4(2)
_computing_structure_refinement 'SHELXL-2014/7 (Sheldrick, 2014)'
_diffrn_ambient_temperature 297(2)
_diffrn_measured_fraction_theta_full 0.999
_diffrn_measured_fraction_theta_max 0.996
_diffrn_measurement_device_type 'Bruker APEX-II CCD'
_diffrn_measurement_method '\f and \w scans'
_diffrn_radiation_type MoK\a
_diffrn_radiation_wavelength 0.71073
_diffrn_reflns_av_R_equivalents 0.0888
_diffrn_reflns_av_unetI/netI 0.0396
_diffrn_reflns_Laue_measured_fraction_full 0.999
_diffrn_reflns_Laue_measured_fraction_max 0.996
_diffrn_reflns_limit_h_max 14
_diffrn_reflns_limit_h_min -14
_diffrn_reflns_limit_k_max 8
_diffrn_reflns_limit_k_min -8
_diffrn_reflns_limit_l_max 17
_diffrn_reflns_limit_l_min -17
_diffrn_reflns_number 30428
_diffrn_reflns_point_group_measured_fraction_full 0.999
_diffrn_reflns_point_group_measured_fraction_max 0.996
_diffrn_reflns_theta_full 25.242
_diffrn_reflns_theta_max 27.967
_diffrn_reflns_theta_min 2.671
_exptl_absorpt_coefficient_mu 0.130
_exptl_absorpt_correction_T_max 0.9770
_exptl_absorpt_correction_T_min 0.9744
_exptl_absorpt_correction_type multi-scan
_exptl_absorpt_process_details sadabs
_exptl_crystal_colour colourless
_exptl_crystal_density_diffrn 1.571
_exptl_crystal_description block
_exptl_crystal_F_000 496
_exptl_crystal_size_max 0.20
_exptl_crystal_size_mid 0.18
_exptl_crystal_size_min 0.16
_refine_diff_density_max 0.273
_refine_diff_density_min -0.231
_refine_diff_density_rms 0.053
_refine_ls_extinction_method none
_refine_ls_goodness_of_fit_ref 1.067
_refine_ls_hydrogen_treatment constr
_refine_ls_matrix_type full
_refine_ls_number_parameters 156
_refine_ls_number_reflns 2409
_refine_ls_number_restraints 0
_refine_ls_restrained_S_all 1.067
_refine_ls_R_factor_all 0.0756
_refine_ls_R_factor_gt 0.0502
_refine_ls_shift/su_max 0.000
_refine_ls_shift/su_mean 0.000
_refine_ls_structure_factor_coef Fsqd
_refine_ls_weighting_details 'w=1/[\s^2^(Fo^2^)+(0.0478P)^2^+0.4676P] where P=(Fo^2^+2Fc^2^)/3'
_refine_ls_weighting_scheme calc
_refine_ls_wR_factor_gt 0.1095
_refine_ls_wR_factor_ref 0.1188
_reflns_Friedel_coverage 0.000
_reflns_number_gt 1799
_reflns_number_total 2409
_reflns_threshold_expression 'I > 2\s(I)'
_cod_data_source_file d4ce00010b2.cif
_cod_data_source_block shelx
_cod_depositor_comments 'Adding full bibliography for 7248187--7248191.cif.'
_cod_original_sg_symbol_H-M 'P 21/n'
_cod_database_code 7248187
_shelx_shelxl_version_number 2014/7
_shelx_space_group_comment
;
The symmetry employed for this shelxl refinement is uniquely defined
by the following loop, which should always be used as a source of
symmetry information in preference to the above space-group names.
They are only intended as comments.
;

loop_
_space_group_symop_operation_xyz
'x, y, z'
'-x+1/2, y+1/2, -z+1/2'
'-x, -y, -z'
'x-1/2, -y-1/2, z-1/2'

loop_
_atom_site_label
_atom_site_type_symbol
_atom_site_fract_x
_atom_site_fract_y
_atom_site_fract_z
_atom_site_U_iso_or_equiv
_atom_site_adp_type
_atom_site_occupancy
_atom_site_site_symmetry_order
_atom_site_calc_flag
_atom_site_refinement_flags_posn
_atom_site_refinement_flags_adp
_atom_site_refinement_flags_occupancy
_atom_site_disorder_assembly
_atom_site_disorder_group
O3 O 0.42031(11) 0.69088(18) 0.52393(9) 0.0301(3) Uani 1 1 d . . . . .
O5 O 0.16899(12) 0.38052(19) 0.40134(10) 0.0354(3) Uani 1 1 d . . . . .
H5 H 0.1516 0.3257 0.3464 0.053 Uiso 1 1 calc R U . . .
O6 O 0.34613(12) 0.7377(2) 0.29429(9) 0.0358(3) Uani 1 1 d . . . . .
H6 H 0.3865 0.8085 0.3381 0.054 Uiso 1 1 calc R U . . .
O2 O 0.30785(13) 0.86752(19) 0.60689(10) 0.0396(4) Uani 1 1 d . . . . .
O1 O 0.36756(14) 0.4600(2) 0.69009(10) 0.0468(4) Uani 1 1 d . . . . .
O4 O 0.50625(15) 0.9424(2) 0.61866(12) 0.0563(5) Uani 1 1 d . . . . .
C5 C 0.30642(15) 0.5795(2) 0.51352(12) 0.0237(4) Uani 1 1 d . . . . .
C4 C 0.27136(16) 0.5054(2) 0.40503(12) 0.0249(4) Uani 1 1 d . . . . .
H4 H 0.3397 0.4279 0.3909 0.030 Uiso 1 1 calc R U . . .
C3 C 0.23949(16) 0.6682(2) 0.32623(13) 0.0286(4) Uani 1 1 d . . . . .
H3 H 0.1856 0.6091 0.2669 0.034 Uiso 1 1 calc R U . . .
C6A C 0.21872(17) 0.7346(3) 0.54070(13) 0.0294(4) Uani 1 1 d . . . . .
C11B C 0.33176(17) 0.4089(3) 0.58547(13) 0.0322(4) Uani 1 1 d . . . . .
H11B H 0.3739 0.2960 0.5637 0.039 Uiso 1 1 calc R U . . .
C7C C 0.41816(19) 0.8424(3) 0.58646(14) 0.0357(4) Uani 1 1 d . . . . .
C2D C 0.16834(18) 0.8326(3) 0.35921(15) 0.0361(4) Uani 1 1 d . . . . .
H2D H 0.1285 0.9205 0.3106 0.043 Uiso 1 1 calc R U . . .
C1E C 0.15891(18) 0.8601(3) 0.45284(15) 0.0361(4) Uani 1 1 d . . . . .
H1E H 0.1115 0.9655 0.4657 0.043 Uiso 1 1 calc R U . . .
C8F C 0.12805(19) 0.6611(3) 0.59817(15) 0.0409(5) Uani 1 1 d . . . . .
H8F H 0.0598 0.7383 0.6001 0.049 Uiso 1 1 calc R U . . .
C9G C 0.1403(2) 0.4927(3) 0.64603(15) 0.0439(5) Uani 1 1 d . . . . .
H9G H 0.0786 0.4522 0.6776 0.053 Uiso 1 1 calc R U . . .
C10H C 0.2480(2) 0.3663(3) 0.65146(15) 0.0419(5) Uani 1 1 d . . . . .
H10H H 0.2398 0.2286 0.6697 0.050 Uiso 1 1 calc R U . . .

loop_
_atom_site_aniso_label
_atom_site_aniso_U_11
_atom_site_aniso_U_22
_atom_site_aniso_U_33
_atom_site_aniso_U_23
_atom_site_aniso_U_13
_atom_site_aniso_U_12
O3 0.0261(6) 0.0333(7) 0.0301(7) -0.0008(5) 0.0041(5) -0.0039(5)
O5 0.0439(8) 0.0330(7) 0.0309(7) -0.0069(6) 0.0117(6) -0.0159(6)
O6 0.0447(8) 0.0362(7) 0.0269(7) 0.0024(5) 0.0090(6) -0.0105(6)
O2 0.0483(9) 0.0336(7) 0.0355(8) -0.0128(6) 0.0059(6) -0.0014(6)
O1 0.0493(9) 0.0582(9) 0.0285(7) 0.0094(7) -0.0011(6) 0.0000(7)
O4 0.0573(10) 0.0541(9) 0.0482(9) -0.0045(8) -0.0085(8) -0.0246(8)
C5 0.0231(8) 0.0235(8) 0.0247(8) 0.0021(7) 0.0060(7) 0.0014(7)
C4 0.0287(9) 0.0212(8) 0.0255(9) -0.0025(7) 0.0075(7) -0.0017(7)
C3 0.0323(9) 0.0280(9) 0.0229(9) 0.0003(7) 0.0005(7) -0.0050(7)
C6A 0.0326(10) 0.0276(9) 0.0277(9) -0.0038(7) 0.0057(7) 0.0034(7)
C11B 0.0395(11) 0.0299(9) 0.0259(9) 0.0060(7) 0.0042(8) 0.0061(8)
C7C 0.0437(11) 0.0335(10) 0.0252(9) 0.0011(8) -0.0030(8) -0.0088(9)
C2D 0.0376(10) 0.0300(10) 0.0375(11) 0.0111(8) 0.0016(8) 0.0054(8)
C1E 0.0356(10) 0.0291(9) 0.0439(11) 0.0021(8) 0.0091(9) 0.0125(8)
C8F 0.0358(11) 0.0559(13) 0.0341(10) -0.0037(9) 0.0144(9) 0.0079(10)
C9G 0.0449(12) 0.0580(14) 0.0330(11) 0.0015(10) 0.0175(9) -0.0086(10)
C10H 0.0553(13) 0.0408(11) 0.0302(10) 0.0081(8) 0.0106(9) -0.0066(10)

loop_
_atom_type_symbol
_atom_type_description
_atom_type_scat_dispersion_real
_atom_type_scat_dispersion_imag
_atom_type_scat_source
C C 0.0033 0.0016 'International Tables Vol C Tables 4.2.6.8 and 6.1.1.4'
H H 0.0000 0.0000 'International Tables Vol C Tables 4.2.6.8 and 6.1.1.4'
O O 0.0106 0.0060 'International Tables Vol C Tables 4.2.6.8 and 6.1.1.4'

loop_
_citation_id
_citation_doi
_citation_year
1 10.1002/chem.202003367 2020

loop_
_geom_angle_atom_site_label_1
_geom_angle_atom_site_label_2
_geom_angle_atom_site_label_3
_geom_angle
_geom_angle_site_symmetry_1
_geom_angle_site_symmetry_3
_geom_angle_publ_flag
C7C O3 C5 108.99(14) . . ?
C4 O5 H5 109.5 . . ?
C3 O6 H6 109.5 . . ?
C7C O2 C6A 108.61(13) . . ?
C11B O1 C10H 60.40(12) . . ?
O3 C5 C11B 107.70(14) . . ?
O3 C5 C4 107.33(13) . . ?
C11B C5 C4 110.13(14) . . ?
O3 C5 C6A 101.80(13) . . ?
C11B C5 C6A 114.35(14) . . ?
C4 C5 C6A 114.73(14) . . ?
O5 C4 C5 105.43(13) . . ?
O5 C4 C3 110.51(14) . . ?
C5 C4 C3 114.09(13) . . ?
O5 C4 H4 108.9 . . ?
C5 C4 H4 108.9 . . ?
C3 C4 H4 108.9 . . ?
O6 C3 C2D 111.89(14) . . ?
O6 C3 C4 111.86(14) . . ?
C2D C3 C4 112.92(14) . . ?
O6 C3 H3 106.6 . . ?
C2D C3 H3 106.6 . . ?
C4 C3 H3 106.6 . . ?
O2 C6A C8F 108.96(15) . . ?
O2 C6A C1E 104.76(14) . . ?
C8F C6A C1E 112.02(16) . . ?
O2 C6A C5 100.86(14) . . ?
C8F C6A C5 115.73(16) . . ?
C1E C6A C5 113.21(15) . . ?
O1 C11B C10H 60.90(13) . . ?
O1 C11B C5 115.38(15) . . ?
C10H C11B C5 119.97(16) . . ?
O1 C11B H11B 116.3 . . ?
C10H C11B H11B 116.3 . . ?
C5 C11B H11B 116.3 . . ?
O4 C7C O2 124.90(19) . . ?
O4 C7C O3 122.9(2) . . ?
O2 C7C O3 112.20(15) . . ?
C1E C2D C3 123.89(17) . . ?
C1E C2D H2D 118.1 . . ?
C3 C2D H2D 118.1 . . ?
C2D C1E C6A 125.04(17) . . ?
C2D C1E H1E 117.5 . . ?
C6A C1E H1E 117.5 . . ?
C9G C8F C6A 122.98(19) . . ?
C9G C8F H8F 118.5 . . ?
C6A C8F H8F 118.5 . . ?
C8F C9G C10H 122.30(19) . . ?
C8F C9G H9G 118.8 . . ?
C10H C9G H9G 118.8 . . ?
C11B C10H C9G 118.64(18) . . ?
C11B C10H O1 58.70(12) . . ?
C9G C10H O1 115.52(18) . . ?
C11B C10H H10H 117.0 . . ?
C9G C10H H10H 117.0 . . ?
O1 C10H H10H 117.0 . . ?

loop_
_geom_bond_atom_site_label_1
_geom_bond_atom_site_label_2
_geom_bond_distance
_geom_bond_site_symmetry_2
_geom_bond_publ_flag
O3 C7C 1.341(2) . ?
O3 C5 1.458(2) . ?
O5 C4 1.415(2) . ?
O5 H5 0.8200 . ?
O6 C3 1.432(2) . ?
O6 H6 0.8200 . ?
O2 C7C 1.330(2) . ?
O2 C6A 1.491(2) . ?
O1 C11B 1.434(2) . ?
O1 C10H 1.466(3) . ?
O4 C7C 1.196(2) . ?
C5 C11B 1.506(2) . ?
C5 C4 1.527(2) . ?
C5 C6A 1.539(2) . ?
C4 C3 1.529(2) . ?
C4 H4 0.9800 . ?
C3 C2D 1.497(3) . ?
C3 H3 0.9800 . ?
C6A C8F 1.493(3) . ?
C6A C1E 1.501(3) . ?
C11B C10H 1.459(3) . ?
C11B H11B 0.9800 . ?
C2D C1E 1.314(3) . ?
C2D H2D 0.9300 . ?
C1E H1E 0.9300 . ?
C8F C9G 1.311(3) . ?
C8F H8F 0.9300 . ?
C9G C10H 1.466(3) . ?
C9G H9G 0.9300 . ?
C10H H10H 0.9800 . ?
